data_7043852
loop_
_publ_author_name
'Mahata, Partha'
'Singha, Debal Kanti'

_publ_section_title
;
 Coordination Polymer derived Nano-sized Zinc Ferrite with Excellent
 Performance in Nitro-explosives Detection
;
_journal_name_full 'Dalton Trans.'
_journal_paper_doi 10.1039/C7DT02115A
_journal_year 2017
_chemical_formula_sum 'C18 H24 Fe N4 O11'
_chemical_formula_weight 528.26
_chemical_name_common 'Iron-organic Compound'
_space_group_IT_number 14
_symmetry_cell_setting monoclinic
_symmetry_space_group_name_Hall '-P 2ybc'
_symmetry_space_group_name_H-M 'P 1 21/c 1'
_atom_sites_solution_hydrogens geom
_atom_sites_solution_primary direct
_atom_sites_solution_secondary difmap
_audit_update_record
;
2017-05-19 deposited with the CCDC.
2017-07-31 downloaded from the CCDC.
;
_cell_angle_alpha 90.00
_cell_angle_beta 100.8500(10)
_cell_angle_gamma 90.00
_cell_formula_units_Z 4
_cell_length_a 13.2018(4)
_cell_length_b 12.0083(4)
_cell_length_c 13.7367(4)
_cell_measurement_reflns_used 4370
_cell_measurement_temperature 293(2)
_cell_measurement_theta_max 26.37
_cell_measurement_theta_min 1.57
_cell_volume 2138.77(11)
_computing_cell_refinement 'SAINT (Bruker, 2000)'
_computing_data_collection 'SMART (Bruker, 2000)'
_computing_data_reduction SAINT
_computing_molecular_graphics 'Ortep-3 for Windows (Farrugia, 1999) and CAMERON (Watkin et al., 1993)'
_computing_publication_material 'PLATON (Spek, 2003)'
_computing_structure_refinement 'SHELXL-97 (Sheldrick, 1997)'
_computing_structure_solution 'SIR92 (Altomare et al., 1993)'
_diffrn_ambient_temperature 293(2)
_diffrn_measured_fraction_theta_full 1.000
_diffrn_measured_fraction_theta_max 1.000
_diffrn_measurement_device_type 'Bruker SMART CCD area detector'
_diffrn_measurement_method '\f and \w scans'
_diffrn_radiation_monochromator graphite
_diffrn_radiation_source 'fine-focus sealed tube'
_diffrn_radiation_type MoK\a
_diffrn_radiation_wavelength 0.71073
_diffrn_reflns_av_R_equivalents 0.0279
_diffrn_reflns_av_sigmaI/netI 0.0236
_diffrn_reflns_limit_h_max 16
_diffrn_reflns_limit_h_min -16
_diffrn_reflns_limit_k_max 13
_diffrn_reflns_limit_k_min -15
_diffrn_reflns_limit_l_max 15
_diffrn_reflns_limit_l_min -17
_diffrn_reflns_number 18829
_diffrn_reflns_theta_full 26.37
_diffrn_reflns_theta_max 26.37
_diffrn_reflns_theta_min 1.57
_exptl_absorpt_coefficient_mu 0.776
_exptl_absorpt_correction_T_max 0.9335
_exptl_absorpt_correction_T_min 0.9127
_exptl_absorpt_correction_type multi-scan
_exptl_absorpt_process_details '(SADABS; Sheldrick, 1996)'
_exptl_crystal_colour 'Deep Brown'
_exptl_crystal_density_diffrn 1.641
_exptl_crystal_density_method 'not measured'
_exptl_crystal_description Plate
_exptl_crystal_F_000 1096
_exptl_crystal_size_max 0.12
_exptl_crystal_size_mid 0.10
_exptl_crystal_size_min 0.09
_refine_diff_density_max 0.436
_refine_diff_density_min -0.359
_refine_diff_density_rms 0.117
_refine_ls_extinction_coef 0.0054(8)
_refine_ls_extinction_expression Fc^*^=kFc[1+0.001xFc^2^\l^3^/sin(2\q)]^-1/4^
_refine_ls_extinction_method SHELXL
_refine_ls_goodness_of_fit_ref 1.114
_refine_ls_hydrogen_treatment mixed
_refine_ls_matrix_type full
_refine_ls_number_parameters 332
_refine_ls_number_reflns 4370
_refine_ls_number_restraints 4
_refine_ls_restrained_S_all 1.114
_refine_ls_R_factor_all 0.0411
_refine_ls_R_factor_gt 0.0320
_refine_ls_shift/su_max 0.001
_refine_ls_shift/su_mean 0.000
_refine_ls_structure_factor_coef Fsqd
_refine_ls_weighting_details 'calc w=1/[\s^2^(Fo^2^)+(0.0700P)^2^+0.3411P] where P=(Fo^2^+2Fc^2^)/3'
_refine_ls_weighting_scheme calc
_refine_ls_wR_factor_gt 0.0924
_refine_ls_wR_factor_ref 0.1086
_reflns_number_gt 3754
_reflns_number_total 4370
_reflns_threshold_expression >2sigma(I)
_cod_data_source_file c7dt02115a2.cif
_cod_data_source_block added_by_encifer
_cod_depositor_comments
;
The following automatic conversions were performed:

'_symmetry_cell_setting' value 'Monoclinic' changed to 'monoclinic'
according to
/home/data/users/saulius/crontab/automatic-downloads/rss-feeds/RSC/lib/dictionaries/cif_core.dic
dictionary named 'cif_core.dic' version 2.4.2 from 2011-04-26.

Automatic conversion script
Id: cif_fix_values 4973 2017-02-22 13:04:09Z antanas 
;
_cod_original_sg_symbol_H-M P21/c
_cod_database_code 7043852

loop_
_symmetry_equiv_pos_as_xyz
'x, y, z'
'-x, y+1/2, -z+1/2'
'-x, -y, -z'
'x, -y-1/2, z-1/2'

loop_
_atom_site_label
_atom_site_type_symbol
_atom_site_fract_x
_atom_site_fract_y
_atom_site_fract_z
_atom_site_U_iso_or_equiv
_atom_site_adp_type
_atom_site_occupancy
_atom_site_symmetry_multiplicity
_atom_site_calc_flag
_atom_site_refinement_flags
Fe1 Fe 0.34083(2) 0.09041(2) 0.83213(2) 0.02296(12) Uani 1 1 d .
O1 O 0.31022(14) 0.06450(14) 0.97467(12) 0.0392(4) Uani 1 1 d D
O2 O 0.19910(10) 0.01374(12) 0.77161(11) 0.0294(3) Uani 1 1 d .
O3 O 0.67004(11) -0.23581(13) 0.89651(12) 0.0381(4) Uani 1 1 d .
O4 O 0.27347(10) 0.25070(12) 0.82763(11) 0.0317(3) Uani 1 1 d .
O5 O 0.11869(12) -0.14816(14) 0.73510(15) 0.0488(5) Uani 1 1 d .
O6 O 0.61241(11) -0.38281(12) 0.80524(11) 0.0294(3) Uani 1 1 d .
O7 O 0.30600(16) 0.43042(15) 0.8555(2) 0.0748(8) Uani 1 1 d .
O8 O 0.78288(12) 0.11757(14) 0.98045(14) 0.0440(4) Uani 1 1 d .
O9 O 0.82357(11) 0.29562(14) 0.99940(14) 0.0443(4) Uani 1 1 d .
O100 O 0.13218(13) 0.54429(16) 0.85569(15) 0.0469(4) Uani 1 1 d D
O200 O -0.00671(19) 0.57990(19) 0.68786(17) 0.0574(6) Uani 1 1 d .
N1 N 0.47050(12) 0.19782(13) 0.90065(12) 0.0236(3) Uani 1 1 d .
N2 N 0.38179(12) -0.08511(13) 0.82121(12) 0.0224(3) Uani 1 1 d .
C22 C 0.09546(17) 0.38037(19) 1.04875(18) 0.0379(5) Uani 1 1 d .
H22A H 0.1431 0.4400 1.0416 0.045 Uiso 1 1 calc R
H22B H 0.0318 0.4137 1.0602 0.045 Uiso 1 1 calc R
C24 C 0.04948(19) 0.1465(2) 1.05288(18) 0.0410(5) Uani 1 1 d .
H24A H 0.1128 0.1119 1.0419 0.049 Uiso 1 1 calc R
H24B H 0.0008 0.0879 1.0599 0.049 Uiso 1 1 calc R
C1 C 0.33154(16) 0.33203(18) 0.85642(18) 0.0341(5) Uani 1 1 d .
C2 C 0.44447(15) 0.30611(16) 0.89426(14) 0.0260(4) Uani 1 1 d .
C3 C 0.51656(17) 0.38987(17) 0.91768(17) 0.0343(5) Uani 1 1 d .
H3 H 0.4962 0.4641 0.9134 0.041 Uiso 1 1 calc R
C4 C 0.61923(16) 0.36223(18) 0.94746(16) 0.0332(5) Uani 1 1 d .
H4 H 0.6688 0.4178 0.9624 0.040 Uiso 1 1 calc R
C5 C 0.64764(14) 0.25142(17) 0.95490(14) 0.0257(4) Uani 1 1 d .
C6 C 0.57019(14) 0.17240(16) 0.93141(14) 0.0249(4) Uani 1 1 d .
H6 H 0.5885 0.0976 0.9374 0.030 Uiso 1 1 calc R
C7 C 0.75976(15) 0.21761(18) 0.98141(15) 0.0300(5) Uani 1 1 d .
C8 C 0.19578(15) -0.09287(16) 0.76279(16) 0.0272(4) Uani 1 1 d .
C9 C 0.29987(14) -0.15096(16) 0.79045(13) 0.0227(4) Uani 1 1 d .
C10 C 0.30853(15) -0.26483(17) 0.78144(15) 0.0276(4) Uani 1 1 d .
H10 H 0.2500 -0.3087 0.7630 0.033 Uiso 1 1 calc R
C11 C 0.40526(15) -0.31274(17) 0.80015(15) 0.0272(4) Uani 1 1 d .
H11 H 0.4128 -0.3891 0.7927 0.033 Uiso 1 1 calc R
C12 C 0.49103(14) -0.24587(16) 0.83019(14) 0.0230(4) Uani 1 1 d .
C13 C 0.47480(14) -0.13242(16) 0.84091(14) 0.0246(4) Uani 1 1 d .
H13 H 0.5317 -0.0873 0.8629 0.030 Uiso 1 1 calc R
C14 C 0.59928(14) -0.29169(16) 0.84606(14) 0.0249(4) Uani 1 1 d .
N22 N 0.00654(13) 0.21705(16) 0.96700(14) 0.0331(4) Uani 1 1 d .
H22C H -0.0556 0.2428 0.9745 0.040 Uiso 1 1 calc R
H22D H -0.0027 0.1754 0.9116 0.040 Uiso 1 1 calc R
C23 C 0.07419(17) 0.3126(2) 0.95527(17) 0.0376(5) Uani 1 1 d .
H23A H 0.0411 0.3589 0.9006 0.045 Uiso 1 1 calc R
H23B H 0.1387 0.2855 0.9401 0.045 Uiso 1 1 calc R
N21 N 0.13995(13) 0.30992(16) 1.13416(13) 0.0332(4) Uani 1 1 d .
H21A H 0.1504 0.3515 1.1897 0.040 Uiso 1 1 calc R
H21B H 0.2015 0.2837 1.1255 0.040 Uiso 1 1 calc R
C25 C 0.07129(18) 0.2147(2) 1.14633(17) 0.0401(5) Uani 1 1 d .
H25A H 0.0070 0.2424 1.1615 0.048 Uiso 1 1 calc R
H25B H 0.1041 0.1683 1.2011 0.048 Uiso 1 1 calc R
H1A H 0.319(3) 0.117(2) 1.0261(18) 0.076(10) Uiso 1 1 d D
H1B H 0.281(2) -0.0031(16) 0.991(2) 0.076(10) Uiso 1 1 d D
H102 H 0.154(3) 0.598(2) 0.894(2) 0.089(13) Uiso 1 1 d D
H101 H 0.1863(15) 0.509(2) 0.850(2) 0.057(9) Uiso 1 1 d D
H201 H -0.057(3) 0.550(3) 0.694(2) 0.056(9) Uiso 1 1 d .
H202 H 0.037(3) 0.574(3) 0.729(3) 0.068(12) Uiso 1 1 d .

loop_
_atom_site_aniso_label
_atom_site_aniso_U_11
_atom_site_aniso_U_22
_atom_site_aniso_U_33
_atom_site_aniso_U_23
_atom_site_aniso_U_13
_atom_site_aniso_U_12
Fe1 0.01872(17) 0.02004(18) 0.02932(19) 0.00138(11) 0.00249(11) 0.00087(9)
O1 0.0556(10) 0.0317(8) 0.0329(8) -0.0038(7) 0.0153(7) -0.0087(7)
O2 0.0201(6) 0.0272(7) 0.0392(8) 0.0029(6) 0.0014(6) 0.0021(5)
O3 0.0246(7) 0.0393(9) 0.0486(9) -0.0180(7) 0.0019(6) 0.0056(6)
O4 0.0218(7) 0.0266(8) 0.0440(8) -0.0017(6) -0.0004(6) 0.0046(6)
O5 0.0229(8) 0.0391(9) 0.0789(13) -0.0059(9) -0.0044(8) -0.0048(7)
O6 0.0328(8) 0.0234(7) 0.0334(8) -0.0024(6) 0.0099(6) 0.0064(6)
O7 0.0412(11) 0.0280(9) 0.143(2) -0.0125(11) -0.0133(12) 0.0131(8)
O8 0.0249(8) 0.0358(9) 0.0713(12) 0.0066(8) 0.0094(8) -0.0004(7)
O9 0.0223(8) 0.0453(10) 0.0651(11) -0.0155(8) 0.0073(7) -0.0096(7)
O100 0.0347(9) 0.0446(11) 0.0585(11) -0.0050(9) 0.0016(8) 0.0017(8)
O200 0.0395(11) 0.0737(15) 0.0557(13) 0.0266(10) 0.0006(10) -0.0165(10)
N1 0.0207(8) 0.0232(8) 0.0261(8) 0.0012(7) 0.0024(6) -0.0007(6)
N2 0.0208(8) 0.0208(8) 0.0256(8) -0.0008(6) 0.0043(6) 0.0003(6)
C22 0.0297(11) 0.0328(11) 0.0494(14) -0.0007(10) 0.0029(10) -0.0025(9)
C24 0.0373(12) 0.0331(12) 0.0507(14) 0.0001(11) 0.0034(10) -0.0042(9)
C1 0.0289(11) 0.0252(11) 0.0460(12) -0.0022(9) 0.0013(9) 0.0062(8)
C2 0.0263(10) 0.0241(10) 0.0266(10) -0.0010(8) 0.0023(8) 0.0018(8)
C3 0.0353(12) 0.0221(10) 0.0426(13) -0.0017(9) 0.0002(9) -0.0009(8)
C4 0.0297(11) 0.0288(11) 0.0398(12) -0.0020(9) 0.0030(9) -0.0079(8)
C5 0.0215(9) 0.0317(11) 0.0241(9) -0.0009(8) 0.0049(7) -0.0035(8)
C6 0.0229(9) 0.0234(10) 0.0282(10) 0.0015(8) 0.0044(8) 0.0013(7)
C7 0.0216(9) 0.0393(12) 0.0298(10) 0.0003(9) 0.0066(8) -0.0035(8)
C8 0.0225(10) 0.0272(11) 0.0314(11) 0.0008(8) 0.0040(8) -0.0004(7)
C9 0.0213(9) 0.0249(10) 0.0221(9) 0.0021(7) 0.0047(7) -0.0003(7)
C10 0.0244(9) 0.0248(10) 0.0339(11) -0.0014(8) 0.0063(8) -0.0048(8)
C11 0.0311(10) 0.0203(9) 0.0306(10) 0.0003(8) 0.0069(8) 0.0000(8)
C12 0.0229(9) 0.0239(10) 0.0227(9) 0.0002(7) 0.0056(7) 0.0032(7)
C13 0.0208(9) 0.0237(10) 0.0287(10) -0.0016(8) 0.0031(7) 0.0010(7)
C14 0.0250(10) 0.0240(10) 0.0261(9) 0.0010(8) 0.0058(7) 0.0039(7)
N22 0.0214(8) 0.0419(10) 0.0348(9) -0.0112(8) 0.0023(7) -0.0027(7)
C23 0.0295(11) 0.0471(13) 0.0359(12) 0.0025(10) 0.0057(9) -0.0040(10)
N21 0.0215(8) 0.0411(10) 0.0346(9) -0.0114(8) -0.0005(7) 0.0017(7)
C25 0.0363(12) 0.0477(14) 0.0351(12) 0.0050(10) 0.0040(9) -0.0033(10)

loop_
_atom_type_symbol
_atom_type_description
_atom_type_scat_dispersion_real
_atom_type_scat_dispersion_imag
_atom_type_scat_source
C C 0.0033 0.0016 'International Tables Vol C Tables 4.2.6.8 and 6.1.1.4'
H H 0.0000 0.0000 'International Tables Vol C Tables 4.2.6.8 and 6.1.1.4'
N N 0.0061 0.0033 'International Tables Vol C Tables 4.2.6.8 and 6.1.1.4'
O O 0.0106 0.0060 'International Tables Vol C Tables 4.2.6.8 and 6.1.1.4'
Fe Fe 0.3463 0.8444 'International Tables Vol C Tables 4.2.6.8 and 6.1.1.4'

loop_
_geom_angle_atom_site_label_1
_geom_angle_atom_site_label_2
_geom_angle_atom_site_label_3
_geom_angle
_geom_angle_site_symmetry_1
_geom_angle_site_symmetry_3
O1 Fe1 O2 89.47(6) . .
O1 Fe1 O4 90.49(6) . .
O2 Fe1 O4 92.79(5) . .
O1 Fe1 O6 174.26(6) . 2_656
O2 Fe1 O6 95.79(6) . 2_656
O4 Fe1 O6 91.56(6) . 2_656
O1 Fe1 N2 90.84(6) . .
O2 Fe1 N2 76.41(6) . .
O4 Fe1 N2 169.11(6) . .
O6 Fe1 N2 88.16(6) 2_656 .
O1 Fe1 N1 87.64(6) . .
O2 Fe1 N1 169.01(6) . .
O4 Fe1 N1 76.64(6) . .
O6 Fe1 N1 87.62(6) 2_656 .
N2 Fe1 N1 114.22(6) . .
C8 O2 Fe1 118.91(12) . .
C1 O4 Fe1 117.96(12) . .
C14 O6 Fe1 128.16(13) . 2_646
C6 N1 C2 117.72(16) . .
C6 N1 Fe1 129.67(13) . .
C2 N1 Fe1 111.67(12) . .
C13 N2 C9 118.00(16) . .
C13 N2 Fe1 128.78(13) . .
C9 N2 Fe1 113.22(12) . .
N21 C22 C23 110.58(19) . .
N22 C24 C25 110.67(19) . .
O7 C1 O4 126.4(2) . .
O7 C1 C2 116.8(2) . .
O4 C1 C2 116.75(18) . .
N1 C2 C3 122.22(18) . .
N1 C2 C1 116.36(17) . .
C3 C2 C1 121.38(18) . .
C2 C3 C4 119.3(2) . .
C3 C4 C5 119.44(19) . .
C4 C5 C6 117.62(18) . .
C4 C5 C7 121.10(18) . .
C6 C5 C7 121.17(18) . .
N1 C6 C5 123.69(18) . .
O8 C7 O9 124.7(2) . .
O8 C7 C5 119.29(18) . .
O9 C7 C5 116.0(2) . .
O5 C8 O2 125.82(19) . .
O5 C8 C9 119.40(18) . .
O2 C8 C9 114.77(17) . .
N2 C9 C10 122.46(17) . .
N2 C9 C8 116.37(17) . .
C10 C9 C8 121.15(17) . .
C9 C10 C11 119.07(18) . .
C10 C11 C12 119.30(18) . .
C11 C12 C13 117.73(17) . .
C11 C12 C14 122.03(17) . .
C13 C12 C14 120.17(17) . .
N2 C13 C12 123.36(18) . .
O3 C14 O6 124.34(18) . .
O3 C14 C12 118.27(17) . .
O6 C14 C12 117.37(17) . .
C24 N22 C23 112.50(17) . .
N22 C23 C22 110.26(18) . .
C22 N21 C25 111.73(17) . .
N21 C25 C24 110.19(18) . .

loop_
_geom_bond_atom_site_label_1
_geom_bond_atom_site_label_2
_geom_bond_distance
_geom_bond_site_symmetry_2
Fe1 O1 2.0956(16) .
Fe1 O2 2.1105(14) .
Fe1 O4 2.1164(14) .
Fe1 O6 2.1175(14) 2_656
Fe1 N2 2.1881(15) .
Fe1 N1 2.2076(16) .
O2 C8 1.286(2) .
O3 C14 1.249(2) .
O4 C1 1.258(3) .
O5 C8 1.215(3) .
O6 C14 1.256(2) .
O6 Fe1 2.1175(14) 2_646
O7 C1 1.228(3) .
O8 C7 1.240(3) .
O9 C7 1.253(3) .
N1 C6 1.339(2) .
N1 C2 1.344(3) .
N2 C13 1.334(2) .
N2 C9 1.342(2) .
C22 N21 1.476(3) .
C22 C23 1.502(3) .
C24 N22 1.476(3) .
C24 C25 1.504(3) .
C1 C2 1.516(3) .
C2 C3 1.380(3) .
C3 C4 1.381(3) .
C4 C5 1.381(3) .
C5 C6 1.388(3) .
C5 C7 1.512(3) .
C8 C9 1.524(3) .
C9 C10 1.380(3) .
C10 C11 1.380(3) .
C11 C12 1.386(3) .
C12 C13 1.391(3) .
C12 C14 1.508(2) .
N22 C23 1.481(3) .
N21 C25 1.488(3) .
